data_4331162
loop_
_publ_author_name
'Ernesto Rufino-Felipe'
'Miguel-\'Angel Mu\~noz-Hern\'andez'
'Hugo F. Saucedo-Azpeitia'
'Sara A. Cortes-Llamas'

_publ_section_title
;
 Calix[4]arenes of Aluminum and Gallium with Benzimidazolyl Ligands:
 Steric Control of the Conformation via Substitution on the Ligand
;
_journal_name_full 'Inorganic Chemistry'
_journal_page_first 12834
_journal_page_last 12840
_journal_paper_doi 10.1021/ic301718m
_journal_volume 51
_journal_year 2012
_chemical_formula_sum 'C52 H70 Al4 N8'
_chemical_formula_weight 915.08
_chemical_name_systematic
; 
 ? 
;
_space_group_IT_number 2
_symmetry_cell_setting triclinic
_symmetry_space_group_name_Hall '-P 1'
_symmetry_space_group_name_H-M 'P -1'
_atom_sites_solution_hydrogens geom
_atom_sites_solution_primary direct
_atom_sites_solution_secondary difmap
_audit_creation_method SHELXL-97
_cell_angle_alpha 103.447(4)
_cell_angle_beta 93.508(4)
_cell_angle_gamma 113.646(3)
_cell_formula_units_Z 1
_cell_length_a 11.097(2)
_cell_length_b 11.523(2)
_cell_length_c 11.625(2)
_cell_measurement_temperature 100(2)
_cell_volume 1304.3(4)
_computing_cell_refinement 'Bruker SMART'
_computing_data_collection 'Bruker SMART'
_computing_data_reduction 'Bruker SHELXTL'
_computing_molecular_graphics 'Bruker SHELXTL'
_computing_publication_material 'Bruker SHELXTL'
_computing_structure_refinement 'SHELXL-97 (Sheldrick, 1997)'
_computing_structure_solution 'SHELXS-97 (Sheldrick, 1990)'
_diffrn_ambient_temperature 100(2)
_diffrn_measured_fraction_theta_full 0.898
_diffrn_measured_fraction_theta_max 0.898
_diffrn_measurement_device_type 'CCD area detector'
_diffrn_measurement_method 'phi and omega scans'
_diffrn_radiation_monochromator graphite
_diffrn_radiation_source 'fine-focus sealed tube'
_diffrn_radiation_type MoK\a
_diffrn_radiation_wavelength 0.71073
_diffrn_reflns_av_R_equivalents 0.0396
_diffrn_reflns_av_sigmaI/netI 0.0843
_diffrn_reflns_limit_h_max 13
_diffrn_reflns_limit_h_min -10
_diffrn_reflns_limit_k_max 7
_diffrn_reflns_limit_k_min -13
_diffrn_reflns_limit_l_max 12
_diffrn_reflns_limit_l_min -13
_diffrn_reflns_number 5242
_diffrn_reflns_theta_full 25.00
_diffrn_reflns_theta_max 25.00
_diffrn_reflns_theta_min 1.83
_exptl_absorpt_coefficient_mu 0.131
_exptl_absorpt_correction_T_max 0.9780
_exptl_absorpt_correction_T_min 0.9591
_exptl_absorpt_correction_type numerical
_exptl_crystal_colour colorless
_exptl_crystal_density_diffrn 1.165
_exptl_crystal_description rectangular
_exptl_crystal_F_000 490
_exptl_crystal_size_max 0.32
_exptl_crystal_size_mid 0.28
_exptl_crystal_size_min 0.17
_refine_diff_density_max 0.937
_refine_diff_density_min -1.869
_refine_diff_density_rms 0.109
_refine_ls_extinction_method none
_refine_ls_goodness_of_fit_ref 1.086
_refine_ls_hydrogen_treatment constr
_refine_ls_matrix_type full
_refine_ls_number_parameters 282
_refine_ls_number_reflns 4126
_refine_ls_number_restraints 0
_refine_ls_restrained_S_all 1.086
_refine_ls_R_factor_all 0.1032
_refine_ls_R_factor_gt 0.0867
_refine_ls_shift/su_max 0.001
_refine_ls_shift/su_mean 0.000
_refine_ls_structure_factor_coef Fsqd
_refine_ls_weighting_details 'calc w=1/[\s^2^(Fo^2^)+(0.1700P)^2^+1.5541P] where P=(Fo^2^+2Fc^2^)/3'
_refine_ls_weighting_scheme calc
_refine_ls_wR_factor_gt 0.2452
_refine_ls_wR_factor_ref 0.2823
_reflns_number_gt 3222
_reflns_number_total 4126
_reflns_threshold_expression >2sigma(I)
_cod_data_source_file ic301718m_si_002_1.cif
_cod_data_source_block Complex_2
_cod_database_code 4331162

loop_
_symmetry_equiv_pos_as_xyz
'x, y, z'
'-x, -y, -z'

loop_
_atom_site_label
_atom_site_type_symbol
_atom_site_fract_x
_atom_site_fract_y
_atom_site_fract_z
_atom_site_U_iso_or_equiv
_atom_site_adp_type
_atom_site_occupancy
_atom_site_symmetry_multiplicity
_atom_site_calc_flag
_atom_site_refinement_flags
Al1 Al 0.72394(12) 0.79333(12) 0.55105(11) 0.0255(4) Uani 1 1 d .
Al2 Al 0.72356(12) 1.13561(12) 0.24965(11) 0.0265(4) Uani 1 1 d .
N1 N 0.6593(3) 0.8541(3) 0.4305(3) 0.0256(8) Uani 1 1 d .
N2 N 0.6560(4) 0.9875(3) 0.3174(3) 0.0278(8) Uani 1 1 d .
N3 N 0.5869(3) 0.7800(3) 0.6495(3) 0.0253(8) Uani 1 1 d .
N4 N 0.5784(4) 1.1875(3) 0.2673(3) 0.0261(8) Uani 1 1 d .
C1 C 0.7247(4) 0.9667(4) 0.4028(3) 0.0254(9) Uani 1 1 d .
H1 H 0.8133 1.0274 0.4409 0.031 Uiso 1 1 calc R
C2 C 0.5341(4) 0.7935(4) 0.3545(3) 0.0249(9) Uani 1 1 d .
C3 C 0.5324(4) 0.8766(4) 0.2851(3) 0.0253(9) Uani 1 1 d .
C4 C 0.4180(5) 0.8450(4) 0.2043(4) 0.0307(10) Uani 1 1 d .
H4 H 0.4152 0.9024 0.1584 0.037 Uiso 1 1 calc R
C5 C 0.3089(4) 0.7268(4) 0.1937(4) 0.0314(10) Uani 1 1 d .
H5 H 0.2298 0.7028 0.1394 0.038 Uiso 1 1 calc R
C6 C 0.3125(5) 0.6425(4) 0.2607(4) 0.0334(11) Uani 1 1 d .
H6 H 0.2360 0.5619 0.2507 0.040 Uiso 1 1 calc R
C7 C 0.4249(5) 0.6734(4) 0.3413(4) 0.0335(11) Uani 1 1 d .
H7 H 0.4276 0.6150 0.3861 0.040 Uiso 1 1 calc R
C8 C 0.5705(5) 0.7285(4) 0.7477(4) 0.0314(10) Uani 1 1 d .
C9 C 0.6364(7) 0.6658(6) 0.7947(5) 0.0561(16) Uani 1 1 d .
H9 H 0.7059 0.6511 0.7593 0.067 Uiso 1 1 calc R
C10 C 0.5987(9) 0.6263(8) 0.8925(6) 0.083(3) Uani 1 1 d .
H10 H 0.6412 0.5811 0.9249 0.100 Uiso 1 1 calc R
C11 C 0.5039(4) 1.1735(4) 0.3536(4) 0.0278(10) Uani 1 1 d .
H11 H 0.5156 1.1328 0.4131 0.033 Uiso 1 1 calc R
C12 C 0.5320(5) 1.2510(4) 0.1992(4) 0.0282(10) Uani 1 1 d .
C13 C 0.5695(6) 1.2904(4) 0.0996(4) 0.0399(12) Uani 1 1 d .
H13 H 0.6397 1.2773 0.0643 0.048 Uiso 1 1 calc R
C14 C 0.5001(9) 1.3505(7) 0.0525(6) 0.071(2) Uani 1 1 d .
H14 H 0.5206 1.3762 -0.0185 0.085 Uiso 1 1 calc R
C15 C 0.7137(5) 0.6172(4) 0.4781(4) 0.0360(11) Uani 1 1 d .
H15A H 0.7618 0.5939 0.5369 0.043 Uiso 1 1 calc R
H15B H 0.6190 0.5520 0.4600 0.043 Uiso 1 1 calc R
C16 C 0.7731(7) 0.6069(6) 0.3621(5) 0.0550(15) Uani 1 1 d .
H16A H 0.7189 0.6184 0.2997 0.083 Uiso 1 1 calc R
H16B H 0.7736 0.5200 0.3350 0.083 Uiso 1 1 calc R
H16C H 0.8648 0.6758 0.3776 0.083 Uiso 1 1 calc R
C17 C 0.8946(5) 0.9405(4) 0.6436(4) 0.0354(11) Uani 1 1 d .
H17A H 0.9360 0.9069 0.6979 0.042 Uiso 1 1 calc R
H17B H 0.9558 0.9676 0.5865 0.042 Uiso 1 1 calc R
C18 C 0.8835(6) 1.0639(5) 0.7192(5) 0.0556(16) Uani 1 1 d .
H18A H 0.8456 1.1003 0.6664 0.083 Uiso 1 1 calc R
H18B H 0.9725 1.1303 0.7612 0.083 Uiso 1 1 calc R
H18C H 0.8255 1.0394 0.7781 0.083 Uiso 1 1 calc R
C19 C 0.8834(5) 1.2709(4) 0.3629(4) 0.0338(11) Uani 1 1 d .
H19A H 0.9474 1.2324 0.3722 0.041 Uiso 1 1 calc R
H19B H 0.9258 1.3444 0.3271 0.041 Uiso 1 1 calc R
C20 C 0.8604(5) 1.3284(5) 0.4885(4) 0.0408(12) Uani 1 1 d .
H20A H 0.7984 1.3685 0.4811 0.061 Uiso 1 1 calc R
H20B H 0.9457 1.3956 0.5374 0.061 Uiso 1 1 calc R
H20C H 0.8224 1.2576 0.5270 0.061 Uiso 1 1 calc R
C21 C 0.7269(5) 1.0655(5) 0.0787(4) 0.0364(11) Uani 1 1 d .
H21A H 0.6345 1.0067 0.0362 0.044 Uiso 1 1 calc R
H21B H 0.7626 1.1397 0.0426 0.044 Uiso 1 1 calc R
C22 C 0.8123(9) 0.9887(9) 0.0609(6) 0.082(2) Uani 1 1 d .
H22A H 0.9069 1.0502 0.0877 0.122 Uiso 1 1 calc R
H22B H 0.7976 0.9419 -0.0243 0.122 Uiso 1 1 calc R
H22C H 0.7873 0.9248 0.1080 0.122 Uiso 1 1 calc R
C23 C 0.9313(7) 0.5574(6) 0.0708(5) 0.0624(18) Uani 1 1 d .
H23 H 0.8842 0.5960 0.1201 0.075 Uiso 1 1 calc R
C24 C 0.9561(8) 0.4593(7) 0.0949(7) 0.0790(14) Uani 1 1 d .
H24 H 0.9251 0.4301 0.1620 0.095 Uiso 1 1 calc R
C25 C 1.0246(8) 0.3987(7) 0.0272(7) 0.0790(14) Uani 1 1 d .
C26 C 1.0517(7) 0.2998(6) 0.0460(6) 0.0790(14) Uani 1.05 1 d P
H26A H 1.0371 0.2915 0.1266 0.119 Uiso 1 1 calc R
H26B H 1.1449 0.3191 0.0391 0.119 Uiso 1 1 calc R
H26C H 0.9926 0.2169 -0.0140 0.119 Uiso 1 1 calc R

loop_
_atom_site_aniso_label
_atom_site_aniso_U_11
_atom_site_aniso_U_22
_atom_site_aniso_U_33
_atom_site_aniso_U_23
_atom_site_aniso_U_13
_atom_site_aniso_U_12
Al1 0.0306(7) 0.0224(7) 0.0245(7) 0.0070(5) 0.0034(5) 0.0122(5)
Al2 0.0290(7) 0.0286(7) 0.0218(7) 0.0113(5) 0.0068(5) 0.0097(6)
N1 0.0248(18) 0.0237(17) 0.0252(18) 0.0065(14) 0.0015(14) 0.0079(14)
N2 0.0295(19) 0.0265(18) 0.0269(18) 0.0095(15) 0.0022(15) 0.0107(15)
N3 0.033(2) 0.0186(16) 0.0229(17) 0.0089(14) 0.0016(14) 0.0079(15)
N4 0.0320(19) 0.0250(18) 0.0221(17) 0.0083(14) 0.0050(15) 0.0120(15)
C1 0.025(2) 0.029(2) 0.022(2) 0.0120(18) 0.0070(17) 0.0080(18)
C2 0.030(2) 0.027(2) 0.0172(19) 0.0066(16) 0.0058(16) 0.0118(18)
C3 0.030(2) 0.027(2) 0.0176(19) 0.0046(17) 0.0060(16) 0.0115(18)
C4 0.037(2) 0.031(2) 0.020(2) 0.0070(18) 0.0014(18) 0.0109(19)
C5 0.030(2) 0.036(2) 0.020(2) 0.0000(18) 0.0013(17) 0.0099(19)
C6 0.037(3) 0.024(2) 0.027(2) 0.0017(18) 0.0021(19) 0.0041(19)
C7 0.038(3) 0.023(2) 0.032(2) 0.0081(18) -0.001(2) 0.0068(19)
C8 0.053(3) 0.025(2) 0.021(2) 0.0054(18) 0.0073(19) 0.022(2)
C9 0.093(5) 0.079(4) 0.041(3) 0.032(3) 0.026(3) 0.070(4)
C10 0.149(7) 0.119(6) 0.069(4) 0.071(5) 0.063(5) 0.114(6)
C11 0.032(2) 0.031(2) 0.021(2) 0.0130(18) 0.0060(18) 0.0112(19)
C12 0.041(3) 0.0156(19) 0.025(2) 0.0075(17) 0.0045(18) 0.0093(18)
C13 0.069(3) 0.028(2) 0.032(3) 0.010(2) 0.018(2) 0.028(2)
C14 0.132(6) 0.080(4) 0.054(4) 0.046(3) 0.041(4) 0.080(5)
C15 0.045(3) 0.027(2) 0.037(3) 0.0043(19) 0.007(2) 0.019(2)
C16 0.079(4) 0.053(3) 0.040(3) 0.006(3) 0.016(3) 0.038(3)
C17 0.036(3) 0.033(2) 0.035(2) 0.008(2) 0.002(2) 0.014(2)
C18 0.072(4) 0.028(3) 0.044(3) 0.002(2) -0.005(3) 0.005(3)
C19 0.035(2) 0.029(2) 0.036(2) 0.015(2) 0.007(2) 0.0089(19)
C20 0.050(3) 0.029(2) 0.036(3) 0.009(2) 0.001(2) 0.009(2)
C21 0.047(3) 0.041(3) 0.025(2) 0.012(2) 0.011(2) 0.020(2)
C22 0.131(7) 0.121(7) 0.047(4) 0.040(4) 0.040(4) 0.096(6)
C23 0.071(4) 0.040(3) 0.042(3) 0.004(3) 0.000(3) -0.005(3)
C24 0.077(3) 0.050(2) 0.071(3) 0.0103(19) -0.013(2) -0.0038(19)
C25 0.077(3) 0.050(2) 0.071(3) 0.0103(19) -0.013(2) -0.0038(19)
C26 0.077(3) 0.050(2) 0.071(3) 0.0103(19) -0.013(2) -0.0038(19)

loop_
_atom_type_symbol
_atom_type_description
_atom_type_scat_dispersion_real
_atom_type_scat_dispersion_imag
_atom_type_scat_source
C C 0.0033 0.0016 'International Tables Vol C Tables 4.2.6.8 and 6.1.1.4'
H H 0.0000 0.0000 'International Tables Vol C Tables 4.2.6.8 and 6.1.1.4'
N N 0.0061 0.0033 'International Tables Vol C Tables 4.2.6.8 and 6.1.1.4'
Al Al 0.0645 0.0514 'International Tables Vol C Tables 4.2.6.8 and 6.1.1.4'

loop_
_geom_angle_atom_site_label_1
_geom_angle_atom_site_label_2
_geom_angle_atom_site_label_3
_geom_angle
_geom_angle_site_symmetry_1
_geom_angle_site_symmetry_3
N1 Al1 N3 98.57(15) . .
N1 Al1 C15 109.70(18) . .
N3 Al1 C15 109.86(19) . .
N1 Al1 C17 107.26(18) . .
N3 Al1 C17 108.24(18) . .
C15 Al1 C17 120.9(2) . .
N4 Al2 N2 97.88(16) . .
N4 Al2 C19 108.74(18) . .
N2 Al2 C19 106.16(18) . .
N4 Al2 C21 110.91(18) . .
N2 Al2 C21 107.74(19) . .
C19 Al2 C21 122.5(2) . .
C1 N1 C2 104.7(3) . .
C1 N1 Al1 126.6(3) . .
C2 N1 Al1 128.6(3) . .
C1 N2 C3 104.8(3) . .
C1 N2 Al2 125.7(3) . .
C3 N2 Al2 129.4(3) . .
C11 N3 C8 104.3(4) 2_676 .
C11 N3 Al1 128.7(3) 2_676 .
C8 N3 Al1 126.9(3) . .
C11 N4 C12 105.1(4) . .
C11 N4 Al2 125.7(3) . .
C12 N4 Al2 129.1(3) . .
N1 C1 N2 114.9(4) . .
N1 C1 H1 122.6 . .
N2 C1 H1 122.6 . .
C3 C2 C7 121.4(4) . .
C3 C2 N1 107.6(4) . .
C7 C2 N1 131.0(4) . .
C2 C3 C4 120.7(4) . .
C2 C3 N2 108.0(3) . .
C4 C3 N2 131.2(4) . .
C5 C4 C3 117.5(4) . .
C5 C4 H4 121.3 . .
C3 C4 H4 121.3 . .
C4 C5 C6 121.5(4) . .
C4 C5 H5 119.2 . .
C6 C5 H5 119.2 . .
C7 C6 C5 121.4(4) . .
C7 C6 H6 119.3 . .
C5 C6 H6 119.3 . .
C6 C7 C2 117.4(4) . .
C6 C7 H7 121.3 . .
C2 C7 H7 121.3 . .
C9 C8 N3 130.9(5) . .
C9 C8 C12 120.4(5) . 2_676
N3 C8 C12 108.7(4) . 2_676
C10 C9 C8 117.7(5) . .
C10 C9 H9 121.2 . .
C8 C9 H9 121.2 . .
C9 C10 C14 122.3(5) . 2_676
C9 C10 H10 118.9 . .
C14 C10 H10 118.9 2_676 .
N3 C11 N4 115.4(4) 2_676 .
N3 C11 H11 122.3 2_676 .
N4 C11 H11 122.3 . .
C13 C12 N4 131.7(4) . .
C13 C12 C8 121.8(4) . 2_676
N4 C12 C8 106.5(4) . 2_676
C12 C13 C14 116.8(5) . .
C12 C13 H13 121.6 . .
C14 C13 H13 121.6 . .
C13 C14 C10 121.0(6) . 2_676
C13 C14 H14 119.5 . .
C10 C14 H14 119.5 2_676 .
C16 C15 Al1 113.5(3) . .
C16 C15 H15A 108.9 . .
Al1 C15 H15A 108.9 . .
C16 C15 H15B 108.9 . .
Al1 C15 H15B 108.9 . .
H15A C15 H15B 107.7 . .
C15 C16 H16A 109.5 . .
C15 C16 H16B 109.5 . .
H16A C16 H16B 109.5 . .
C15 C16 H16C 109.5 . .
H16A C16 H16C 109.5 . .
H16B C16 H16C 109.5 . .
C18 C17 Al1 115.8(3) . .
C18 C17 H17A 108.3 . .
Al1 C17 H17A 108.3 . .
C18 C17 H17B 108.3 . .
Al1 C17 H17B 108.3 . .
H17A C17 H17B 107.4 . .
C17 C18 H18A 109.5 . .
C17 C18 H18B 109.5 . .
H18A C18 H18B 109.5 . .
C17 C18 H18C 109.5 . .
H18A C18 H18C 109.5 . .
H18B C18 H18C 109.5 . .
C20 C19 Al2 115.9(3) . .
C20 C19 H19A 108.3 . .
Al2 C19 H19A 108.3 . .
C20 C19 H19B 108.3 . .
Al2 C19 H19B 108.3 . .
H19A C19 H19B 107.4 . .
C19 C20 H20A 109.5 . .
C19 C20 H20B 109.5 . .
H20A C20 H20B 109.5 . .
C19 C20 H20C 109.5 . .
H20A C20 H20C 109.5 . .
H20B C20 H20C 109.5 . .
C22 C21 Al2 112.4(3) . .
C22 C21 H21A 109.1 . .
Al2 C21 H21A 109.1 . .
C22 C21 H21B 109.1 . .
Al2 C21 H21B 109.1 . .
H21A C21 H21B 107.9 . .
C21 C22 H22A 109.5 . .
C21 C22 H22B 109.5 . .
H22A C22 H22B 109.5 . .
C21 C22 H22C 109.5 . .
H22A C22 H22C 109.5 . .
H22B C22 H22C 109.5 . .
C24 C23 C25 119.1(7) . 2_765
C24 C23 H23 120.4 . .
C25 C23 H23 120.4 2_765 .
C23 C24 C25 123.7(8) . .
C23 C24 H24 118.2 . .
C25 C24 H24 118.2 . .
C26 C25 C24 126.5(8) . .
C26 C25 C23 116.3(8) . 2_765
C24 C25 C23 117.2(8) . 2_765
C25 C26 H26A 109.5 . .
C25 C26 H26B 109.5 . .
H26A C26 H26B 109.5 . .
C25 C26 H26C 109.5 . .
H26A C26 H26C 109.5 . .
H26B C26 H26C 109.5 . .

loop_
_geom_bond_atom_site_label_1
_geom_bond_atom_site_label_2
_geom_bond_distance
_geom_bond_site_symmetry_2
Al1 N1 1.926(4) .
Al1 N3 1.937(4) .
Al1 C15 1.963(4) .
Al1 C17 1.986(5) .
Al2 N4 1.936(4) .
Al2 N2 1.940(4) .
Al2 C19 1.962(4) .
Al2 C21 1.972(5) .
N1 C1 1.333(5) .
N1 C2 1.409(5) .
N2 C1 1.338(5) .
N2 C3 1.401(5) .
N3 C11 1.320(5) 2_676
N3 C8 1.394(6) .
N4 C11 1.337(6) .
N4 C12 1.395(5) .
C1 H1 0.9500 .
C2 C3 1.393(6) .
C2 C7 1.393(6) .
C3 C4 1.396(6) .
C4 C5 1.384(6) .
C4 H4 0.9500 .
C5 C6 1.389(7) .
C5 H5 0.9500 .
C6 C7 1.381(6) .
C6 H6 0.9500 .
C7 H7 0.9500 .
C8 C9 1.383(6) .
C8 C12 1.402(7) 2_676
C9 C10 1.350(8) .
C9 H9 0.9500 .
C10 C14 1.386(10) 2_676
C10 H10 0.9500 .
C11 N3 1.320(5) 2_676
C11 H11 0.9500 .
C12 C13 1.368(7) .
C12 C8 1.402(7) 2_676
C13 C14 1.387(8) .
C13 H13 0.9500 .
C14 C10 1.386(10) 2_676
C14 H14 0.9500 .
C15 C16 1.538(7) .
C15 H15A 0.9900 .
C15 H15B 0.9900 .
C16 H16A 0.9800 .
C16 H16B 0.9800 .
C16 H16C 0.9800 .
C17 C18 1.543(7) .
C17 H17A 0.9900 .
C17 H17B 0.9900 .
C18 H18A 0.9800 .
C18 H18B 0.9800 .
C18 H18C 0.9800 .
C19 C20 1.538(7) .
C19 H19A 0.9900 .
C19 H19B 0.9900 .
C20 H20A 0.9800 .
C20 H20B 0.9800 .
C20 H20C 0.9800 .
C21 C22 1.528(8) .
C21 H21A 0.9900 .
C21 H21B 0.9900 .
C22 H22A 0.9800 .
C22 H22B 0.9800 .
C22 H22C 0.9800 .
C23 C24 1.350(10) .
C23 C25 1.389(10) 2_765
C23 H23 0.9500 .
C24 C25 1.389(12) .
C24 H24 0.9500 .
C25 C26 1.349(10) .
C25 C23 1.389(10) 2_765
C26 H26A 0.9800 .
C26 H26B 0.9800 .
C26 H26C 0.9800 .

loop_
_geom_torsion_atom_site_label_1
_geom_torsion_atom_site_label_2
_geom_torsion_atom_site_label_3
_geom_torsion_atom_site_label_4
_geom_torsion
_geom_torsion_site_symmetry_1
_geom_torsion_site_symmetry_4
N3 Al1 N1 C1 120.6(3) . .
C15 Al1 N1 C1 -124.7(4) . .
C17 Al1 N1 C1 8.3(4) . .
N3 Al1 N1 C2 -57.8(4) . .
C15 Al1 N1 C2 56.9(4) . .
C17 Al1 N1 C2 -170.1(3) . .
N4 Al2 N2 C1 -129.9(4) . .
C19 Al2 N2 C1 -17.7(4) . .
C21 Al2 N2 C1 115.1(4) . .
N4 Al2 N2 C3 54.7(4) . .
C19 Al2 N2 C3 166.9(4) . .
C21 Al2 N2 C3 -60.3(4) . .
N1 Al1 N3 C11 -12.7(4) . 2_676
C15 Al1 N3 C11 -127.3(4) . 2_676
C17 Al1 N3 C11 98.8(4) . 2_676
N1 Al1 N3 C8 173.7(3) . .
C15 Al1 N3 C8 59.1(4) . .
C17 Al1 N3 C8 -74.8(4) . .
N2 Al2 N4 C11 30.7(3) . .
C19 Al2 N4 C11 -79.4(4) . .
C21 Al2 N4 C11 143.2(3) . .
N2 Al2 N4 C12 -152.3(3) . .
C19 Al2 N4 C12 97.6(4) . .
C21 Al2 N4 C12 -39.8(4) . .
C2 N1 C1 N2 0.4(5) . .
Al1 N1 C1 N2 -178.3(3) . .
C3 N2 C1 N1 -0.2(5) . .
Al2 N2 C1 N1 -176.5(3) . .
C1 N1 C2 C3 -0.4(4) . .
Al1 N1 C2 C3 178.2(3) . .
C1 N1 C2 C7 178.8(5) . .
Al1 N1 C2 C7 -2.5(7) . .
C7 C2 C3 C4 3.4(6) . .
N1 C2 C3 C4 -177.2(4) . .
C7 C2 C3 N2 -179.1(4) . .
N1 C2 C3 N2 0.3(5) . .
C1 N2 C3 C2 -0.1(4) . .
Al2 N2 C3 C2 176.0(3) . .
C1 N2 C3 C4 177.1(4) . .
Al2 N2 C3 C4 -6.8(7) . .
C2 C3 C4 C5 -1.9(6) . .
N2 C3 C4 C5 -178.8(4) . .
C3 C4 C5 C6 0.0(7) . .
C4 C5 C6 C7 0.4(7) . .
C5 C6 C7 C2 1.0(7) . .
C3 C2 C7 C6 -2.9(7) . .
N1 C2 C7 C6 177.9(4) . .
C11 N3 C8 C9 179.3(5) 2_676 .
Al1 N3 C8 C9 -5.8(7) . .
C11 N3 C8 C12 -0.6(4) 2_676 2_676
Al1 N3 C8 C12 174.2(3) . 2_676
N3 C8 C9 C10 179.8(6) . .
C12 C8 C9 C10 -0.3(9) 2_676 .
C8 C9 C10 C14 -1.6(12) . 2_676
C12 N4 C11 N3 0.2(5) . 2_676
Al2 N4 C11 N3 177.8(3) . 2_676
C11 N4 C12 C13 -179.7(5) . .
Al2 N4 C12 C13 2.8(7) . .
C11 N4 C12 C8 0.2(4) . 2_676
Al2 N4 C12 C8 -177.3(3) . 2_676
N4 C12 C13 C14 179.2(5) . .
C8 C12 C13 C14 -0.7(7) 2_676 .
C12 C13 C14 C10 2.5(10) . 2_676
N1 Al1 C15 C16 48.5(4) . .
N3 Al1 C15 C16 155.8(4) . .
C17 Al1 C15 C16 -77.0(4) . .
N1 Al1 C17 C18 66.3(4) . .
N3 Al1 C17 C18 -39.1(4) . .
C15 Al1 C17 C18 -167.0(4) . .
N4 Al2 C19 C20 40.6(4) . .
N2 Al2 C19 C20 -63.8(4) . .
C21 Al2 C19 C20 172.1(3) . .
N4 Al2 C21 C22 -163.9(5) . .
N2 Al2 C21 C22 -57.9(5) . .
C19 Al2 C21 C22 65.5(5) . .
C25 C23 C24 C25 0.3(10) 2_765 .
C23 C24 C25 C26 -179.4(6) . .
C23 C24 C25 C23 -0.3(10) . 2_765
